data_4118561
loop_
_publ_author_name
'Alexandra Velian'
'Christopher C. Cummins'

_publ_section_title
;
 Facile Synthesis of Dibenzo-7\l3-phosphanorbornadiene Derivatives Using
 Magnesium Anthracene
;
_journal_name_full 'Journal of the American Chemical Society'
_journal_page_first 13978
_journal_page_last 13981
_journal_paper_doi 10.1021/ja306902j
_journal_volume 134
_journal_year 2012
_chemical_formula_sum 'C28 H20 N P'
_chemical_formula_weight 401.42
_chemical_name_systematic
; 
 ? 
;
_space_group_IT_number 61
_symmetry_cell_setting orthorhombic
_symmetry_space_group_name_Hall '-P 2ac 2ab'
_symmetry_space_group_name_H-M 'P b c a'
_atom_sites_solution_hydrogens geom
_atom_sites_solution_primary direct
_atom_sites_solution_secondary difmap
_audit_creation_method SHELXL-97
_cell_angle_alpha 90.00
_cell_angle_beta 90.00
_cell_angle_gamma 90.00
_cell_formula_units_Z 8
_cell_length_a 8.6294(2)
_cell_length_b 18.2879(5)
_cell_length_c 25.7845(6)
_cell_measurement_reflns_used 9081
_cell_measurement_temperature 100(2)
_cell_measurement_theta_max 66.58
_cell_measurement_theta_min 3.43
_cell_volume 4069.14(17)
_computing_cell_refinement 'SAINT 7.46A (Bruker-AXS, 2011)'
_computing_data_collection 'APEX2 v2011.4.0 (Bruker-AXS, 2011)'
_computing_data_reduction 'SAINT 7.46A (Bruker-AXS, 2011)'
_computing_molecular_graphics 'Bruker SHELXTL'
_computing_publication_material 'Bruker SHELXTL'
_computing_structure_refinement 'SHELXL-97 (Sheldrick, 2008)'
_computing_structure_solution 'SHELXS-97 (Sheldrick, 2008)'
_diffrn_ambient_temperature 100(2)
_diffrn_detector_area_resol_mean 8.3
_diffrn_measured_fraction_theta_full 0.996
_diffrn_measured_fraction_theta_max 0.997
_diffrn_measurement_device_type 'Bruker Smart APEX CCD'
_diffrn_measurement_method '\f and \w scans'
_diffrn_radiation_monochromator graphite
_diffrn_radiation_source 'fine-focus sealed tube'
_diffrn_radiation_type CuK\a
_diffrn_radiation_wavelength 1.54178
_diffrn_reflns_av_R_equivalents 0.0458
_diffrn_reflns_av_sigmaI/netI 0.0165
_diffrn_reflns_limit_h_max 10
_diffrn_reflns_limit_h_min -10
_diffrn_reflns_limit_k_max 20
_diffrn_reflns_limit_k_min -21
_diffrn_reflns_limit_l_max 30
_diffrn_reflns_limit_l_min -30
_diffrn_reflns_number 61148
_diffrn_reflns_theta_full 67.06
_diffrn_reflns_theta_max 67.06
_diffrn_reflns_theta_min 3.43
_exptl_absorpt_coefficient_mu 1.294
_exptl_absorpt_correction_T_max 0.9500
_exptl_absorpt_correction_T_min 0.8602
_exptl_absorpt_correction_type multi-scan
_exptl_absorpt_process_details 'SADABS (Sheldrick, 2009)'
_exptl_crystal_colour colourless
_exptl_crystal_density_diffrn 1.310
_exptl_crystal_description block
_exptl_crystal_F_000 1680
_exptl_crystal_size_max 0.12
_exptl_crystal_size_mid 0.11
_exptl_crystal_size_min 0.04
_refine_diff_density_max 0.294
_refine_diff_density_min -0.371
_refine_diff_density_rms 0.045
_refine_ls_extinction_method none
_refine_ls_goodness_of_fit_ref 1.061
_refine_ls_hydrogen_treatment constr
_refine_ls_matrix_type full
_refine_ls_number_parameters 271
_refine_ls_number_reflns 3620
_refine_ls_number_restraints 0
_refine_ls_restrained_S_all 1.061
_refine_ls_R_factor_all 0.0381
_refine_ls_R_factor_gt 0.0338
_refine_ls_shift/su_max 0.000
_refine_ls_shift/su_mean 0.000
_refine_ls_structure_factor_coef Fsqd
_refine_ls_weighting_details 'calc w=1/[\s^2^(Fo^2^)+(0.0461P)^2^+2.1650P] where P=(Fo^2^+2Fc^2^)/3'
_refine_ls_weighting_scheme calc
_refine_ls_wR_factor_gt 0.0853
_refine_ls_wR_factor_ref 0.0885
_reflns_number_gt 3248
_reflns_number_total 3620
_reflns_threshold_expression >2sigma(I)
_cod_data_source_file ja306902j_si_002.cif
_cod_data_source_block d8_12003-1
_cod_original_cell_volume 4069.15(17)
_cod_database_code 4118561

loop_
_symmetry_equiv_pos_as_xyz
'x, y, z'
'-x+1/2, -y, z+1/2'
'-x, y+1/2, -z+1/2'
'x+1/2, -y+1/2, -z'
'-x, -y, -z'
'x-1/2, y, -z-1/2'
'x, -y-1/2, z-1/2'
'-x-1/2, y-1/2, z'

loop_
_atom_site_label
_atom_site_type_symbol
_atom_site_fract_x
_atom_site_fract_y
_atom_site_fract_z
_atom_site_U_iso_or_equiv
_atom_site_adp_type
_atom_site_occupancy
_atom_site_symmetry_multiplicity
_atom_site_calc_flag
_atom_site_refinement_flags
N1 N -0.47110(14) 0.13577(6) 0.08687(5) 0.0161(3) Uani 1 1 d .
P1 P -0.62774(4) 0.088379(19) 0.066356(13) 0.01486(11) Uani 1 1 d .
C101 C -0.09242(18) 0.17511(8) 0.13715(6) 0.0214(3) Uani 1 1 d .
H101 H -0.0611 0.1421 0.1636 0.026 Uiso 1 1 calc R
C102 C 0.01480(18) 0.22164(9) 0.11317(7) 0.0253(3) Uani 1 1 d .
H102 H 0.1204 0.2202 0.1235 0.030 Uiso 1 1 calc R
C103 C -0.03117(19) 0.26963(9) 0.07457(6) 0.0251(3) Uani 1 1 d .
H103 H 0.0436 0.3004 0.0586 0.030 Uiso 1 1 calc R
C104 C -0.18674(18) 0.27352(8) 0.05867(6) 0.0211(3) Uani 1 1 d .
H104 H -0.2185 0.3064 0.0322 0.025 Uiso 1 1 calc R
C105 C -0.29157(17) 0.22799(8) 0.08274(5) 0.0176(3) Uani 1 1 d .
C106 C -0.24449(17) 0.17868(8) 0.12127(5) 0.0179(3) Uani 1 1 d .
C107 C -0.53199(18) 0.20363(8) 0.21787(6) 0.0214(3) Uani 1 1 d .
H107 H -0.4976 0.1704 0.2437 0.026 Uiso 1 1 calc R
C108 C -0.62697(19) 0.26324(9) 0.23057(6) 0.0254(4) Uani 1 1 d .
H108 H -0.6599 0.2698 0.2654 0.031 Uiso 1 1 calc R
C109 C -0.67338(19) 0.31267(9) 0.19290(6) 0.0236(3) Uani 1 1 d .
H109 H -0.7380 0.3526 0.2023 0.028 Uiso 1 1 calc R
C110 C -0.62655(17) 0.30476(8) 0.14105(6) 0.0192(3) Uani 1 1 d .
H110 H -0.6556 0.3394 0.1154 0.023 Uiso 1 1 calc R
C111 C -0.53675(16) 0.24480(8) 0.12873(5) 0.0169(3) Uani 1 1 d .
C112 C -0.49010(16) 0.19479(8) 0.16666(6) 0.0176(3) Uani 1 1 d .
C113 C -0.39006(16) 0.13806(8) 0.13858(6) 0.0172(3) Uani 1 1 d .
H113 H -0.3743 0.0902 0.1566 0.021 Uiso 1 1 calc R
C114 C -0.46650(17) 0.21716(8) 0.07769(5) 0.0166(3) Uani 1 1 d .
H114 H -0.5156 0.2352 0.0450 0.020 Uiso 1 1 calc R
C201 C -0.61571(17) 0.00941(8) 0.20902(6) 0.0201(3) Uani 1 1 d .
H201 H -0.6875 0.0338 0.2310 0.024 Uiso 1 1 calc R
C202 C -0.49096(19) -0.02919(9) 0.23003(6) 0.0242(3) Uani 1 1 d .
H202 H -0.4774 -0.0308 0.2666 0.029 Uiso 1 1 calc R
C203 C -0.38668(18) -0.06518(9) 0.19806(6) 0.0231(3) Uani 1 1 d .
H203 H -0.3018 -0.0908 0.2129 0.028 Uiso 1 1 calc R
C204 C -0.40519(17) -0.06411(8) 0.14412(6) 0.0196(3) Uani 1 1 d .
H204 H -0.3348 -0.0895 0.1222 0.023 Uiso 1 1 calc R
C205 C -0.52777(17) -0.02551(8) 0.12340(6) 0.0167(3) Uani 1 1 d .
C206 C -0.63287(16) 0.01157(8) 0.15564(6) 0.0171(3) Uani 1 1 d .
C207 C -0.99469(17) -0.01552(8) 0.08571(6) 0.0192(3) Uani 1 1 d .
H207 H -1.0658 0.0090 0.1078 0.023 Uiso 1 1 calc R
C208 C -1.04711(18) -0.06528(8) 0.04871(6) 0.0208(3) Uani 1 1 d .
H208 H -1.1550 -0.0748 0.0457 0.025 Uiso 1 1 calc R
C209 C -0.94372(18) -0.10113(8) 0.01619(6) 0.0206(3) Uani 1 1 d .
H209 H -0.9817 -0.1347 -0.0089 0.025 Uiso 1 1 calc R
C210 C -0.78433(18) -0.08833(8) 0.01996(6) 0.0188(3) Uani 1 1 d .
H210 H -0.7136 -0.1126 -0.0024 0.023 Uiso 1 1 calc R
C211 C -0.73198(17) -0.03932(8) 0.05707(5) 0.0167(3) Uani 1 1 d .
C212 C -0.83669(18) -0.00250(8) 0.08976(5) 0.0174(3) Uani 1 1 d .
C213 C -0.75039(16) 0.05220(8) 0.12327(5) 0.0166(3) Uani 1 1 d .
H213 H -0.8154 0.0891 0.1419 0.020 Uiso 1 1 calc R
C214 C -0.56809(17) -0.01194(8) 0.06702(5) 0.0160(3) Uani 1 1 d .
H214 H -0.4880 -0.0267 0.0410 0.019 Uiso 1 1 calc R

loop_
_atom_site_aniso_label
_atom_site_aniso_U_11
_atom_site_aniso_U_22
_atom_site_aniso_U_33
_atom_site_aniso_U_23
_atom_site_aniso_U_13
_atom_site_aniso_U_12
N1 0.0173(6) 0.0147(6) 0.0164(6) 0.0017(5) -0.0014(5) -0.0014(5)
P1 0.01504(19) 0.01445(19) 0.01507(19) 0.00022(13) -0.00093(13) -0.00086(13)
C101 0.0191(7) 0.0209(7) 0.0241(8) -0.0060(6) -0.0016(6) 0.0025(6)
C102 0.0167(7) 0.0233(8) 0.0360(9) -0.0095(7) 0.0003(6) -0.0012(6)
C103 0.0208(8) 0.0200(8) 0.0344(9) -0.0070(7) 0.0090(6) -0.0046(6)
C104 0.0240(8) 0.0154(7) 0.0238(7) -0.0035(6) 0.0058(6) -0.0016(6)
C105 0.0187(7) 0.0157(7) 0.0184(7) -0.0050(6) 0.0025(6) -0.0003(6)
C106 0.0184(7) 0.0159(7) 0.0194(7) -0.0053(6) 0.0016(6) -0.0007(6)
C107 0.0241(8) 0.0219(7) 0.0182(7) 0.0015(6) -0.0009(6) -0.0021(6)
C108 0.0308(9) 0.0265(8) 0.0190(7) -0.0035(6) 0.0041(6) -0.0012(7)
C109 0.0239(8) 0.0204(7) 0.0264(8) -0.0049(6) 0.0025(6) 0.0018(6)
C110 0.0180(7) 0.0172(7) 0.0224(7) -0.0004(6) -0.0012(6) -0.0017(5)
C111 0.0143(7) 0.0184(7) 0.0180(7) -0.0005(6) -0.0008(5) -0.0046(6)
C112 0.0146(7) 0.0172(7) 0.0211(7) -0.0003(6) -0.0014(6) -0.0034(5)
C113 0.0175(7) 0.0177(7) 0.0163(7) -0.0002(6) -0.0027(6) -0.0010(5)
C114 0.0178(7) 0.0143(7) 0.0176(7) 0.0004(6) -0.0001(5) -0.0012(5)
C201 0.0217(8) 0.0204(7) 0.0182(7) -0.0009(6) 0.0024(6) -0.0056(6)
C202 0.0298(8) 0.0262(8) 0.0166(7) 0.0043(6) -0.0038(6) -0.0074(7)
C203 0.0235(8) 0.0205(7) 0.0254(8) 0.0053(6) -0.0068(6) -0.0017(6)
C204 0.0198(7) 0.0159(7) 0.0229(7) 0.0005(6) -0.0009(6) -0.0011(6)
C205 0.0178(7) 0.0142(7) 0.0180(7) 0.0005(5) -0.0004(5) -0.0042(5)
C206 0.0168(7) 0.0147(7) 0.0198(7) 0.0007(6) 0.0006(6) -0.0047(5)
C207 0.0183(7) 0.0176(7) 0.0218(7) 0.0028(6) 0.0007(6) -0.0004(6)
C208 0.0184(7) 0.0196(7) 0.0243(8) 0.0052(6) -0.0041(6) -0.0045(6)
C209 0.0261(8) 0.0158(7) 0.0199(7) 0.0020(6) -0.0055(6) -0.0052(6)
C210 0.0238(8) 0.0161(7) 0.0164(7) 0.0016(6) -0.0006(6) 0.0005(6)
C211 0.0187(7) 0.0151(7) 0.0162(6) 0.0036(6) -0.0009(6) 0.0003(5)
C212 0.0202(7) 0.0154(7) 0.0165(7) 0.0032(6) -0.0012(6) -0.0005(6)
C213 0.0160(7) 0.0167(7) 0.0171(7) -0.0008(6) 0.0024(6) -0.0006(5)
C214 0.0176(7) 0.0134(7) 0.0170(7) -0.0004(5) 0.0008(5) 0.0006(5)

loop_
_atom_type_symbol
_atom_type_description
_atom_type_scat_dispersion_real
_atom_type_scat_dispersion_imag
_atom_type_scat_source
C C 0.0181 0.0091 'International Tables Vol C Tables 4.2.6.8 and 6.1.1.4'
H H 0.0000 0.0000 'International Tables Vol C Tables 4.2.6.8 and 6.1.1.4'
N N 0.0311 0.0180 'International Tables Vol C Tables 4.2.6.8 and 6.1.1.4'
P P 0.2955 0.4335 'International Tables Vol C Tables 4.2.6.8 and 6.1.1.4'

loop_
_geom_angle_atom_site_label_1
_geom_angle_atom_site_label_2
_geom_angle_atom_site_label_3
_geom_angle
C113 N1 C114 95.70(11)
C113 N1 P1 131.49(10)
C114 N1 P1 118.56(9)
N1 P1 C214 105.95(6)
N1 P1 C213 112.15(6)
C214 P1 C213 79.10(6)
C106 C101 C102 118.02(15)
C103 C102 C101 120.86(15)
C102 C103 C104 121.01(14)
C105 C104 C103 117.74(15)
C104 C105 C106 121.19(14)
C104 C105 C114 133.53(14)
C106 C105 C114 105.27(12)
C101 C106 C105 121.17(14)
C101 C106 C113 132.45(14)
C105 C106 C113 106.37(12)
C112 C107 C108 117.90(14)
C109 C108 C107 120.81(14)
C108 C109 C110 121.12(14)
C111 C110 C109 117.57(14)
C110 C111 C112 121.37(14)
C110 C111 C114 132.93(13)
C112 C111 C114 105.70(12)
C107 C112 C111 121.18(14)
C107 C112 C113 132.85(14)
C111 C112 C113 105.95(12)
N1 C113 C106 97.87(11)
N1 C113 C112 100.11(11)
C106 C113 C112 105.81(11)
N1 C114 C105 98.08(11)
N1 C114 C111 100.37(11)
C105 C114 C111 105.93(11)
C206 C201 C202 118.82(14)
C203 C202 C201 120.65(14)
C202 C203 C204 120.66(14)
C205 C204 C203 118.64(14)
C204 C205 C206 120.87(14)
C204 C205 C214 129.15(13)
C206 C205 C214 109.90(13)
C201 C206 C205 120.36(14)
C201 C206 C213 129.47(14)
C205 C206 C213 110.13(12)
C212 C207 C208 118.83(14)
C209 C208 C207 120.86(14)
C208 C209 C210 120.72(14)
C211 C210 C209 118.46(14)
C210 C211 C212 120.89(14)
C210 C211 C214 129.18(13)
C212 C211 C214 109.77(12)
C207 C212 C211 120.24(13)
C207 C212 C213 129.65(14)
C211 C212 C213 109.96(13)
C206 C213 C212 108.67(12)
C206 C213 P1 102.79(9)
C212 C213 P1 93.58(9)
C205 C214 C211 108.74(12)
C205 C214 P1 103.20(9)
C211 C214 P1 93.68(9)

loop_
_geom_bond_atom_site_label_1
_geom_bond_atom_site_label_2
_geom_bond_distance
N1 C113 1.5062(18)
N1 C114 1.5077(18)
N1 P1 1.6906(12)
P1 C214 1.9055(14)
P1 C213 1.9265(14)
C101 C106 1.376(2)
C101 C102 1.401(2)
C102 C103 1.385(2)
C103 C104 1.405(2)
C104 C105 1.377(2)
C105 C106 1.402(2)
C105 C114 1.528(2)
C106 C113 1.526(2)
C107 C112 1.379(2)
C107 C108 1.403(2)
C108 C109 1.386(2)
C109 C110 1.404(2)
C110 C111 1.380(2)
C111 C112 1.398(2)
C111 C114 1.5346(19)
C112 C113 1.532(2)
C201 C206 1.385(2)
C201 C202 1.397(2)
C202 C203 1.387(2)
C203 C204 1.400(2)
C204 C205 1.379(2)
C205 C206 1.405(2)
C205 C214 1.5153(19)
C206 C213 1.509(2)
C207 C212 1.388(2)
C207 C208 1.394(2)
C208 C209 1.389(2)
C209 C210 1.399(2)
C210 C211 1.387(2)
C211 C212 1.407(2)
C211 C214 1.522(2)
C212 C213 1.517(2)
